data_7052483
loop_
_publ_author_name
'Congreve, Aileen'
'Kataky, Ritu'
'Knell, Mark'
'Parker, David'
'Puschmann, Horst'
'Senanayake, Kanthi'
'Wylie, Lisa'

_publ_section_title
;
 Examination of cobalt, nickel, copper and zinc(ii) complex geometry
 and binding affinity in aqueous media using simple pyridylsulfonamide
 ligands
;
_journal_coden_ASTM NJCHE5
_journal_issue 1
_journal_name_full 'New Journal of Chemistry'
_journal_page_first 98
_journal_page_last 106
_journal_paper_doi 10.1039/b206279h
_journal_volume 27
_journal_year 2003
_chemical_formula_sum 'C26 H26 N4 Ni O4 S2'
_chemical_formula_weight 581.34
_space_group_IT_number 14
_symmetry_cell_setting monoclinic
_symmetry_space_group_name_Hall '-P 2ybc'
_symmetry_space_group_name_H-M 'P 1 21/c 1'
_atom_sites_solution_hydrogens geom
_atom_sites_solution_primary direct
_atom_sites_solution_secondary difmap
_cell_angle_alpha 90
_cell_angle_beta 99.1390(10)
_cell_angle_gamma 90
_cell_formula_units_Z 2
_cell_length_a 7.3347(3)
_cell_length_b 17.0575(6)
_cell_length_c 9.8220(3)
_cell_measurement_reflns_used 2805
_cell_measurement_temperature 120(2)
_cell_measurement_theta_max 23.2125
_cell_measurement_theta_min 2.388
_cell_volume 1213.25(8)
_computing_cell_refinement 'SMART-NT V5.0 (Bruker, 1998)'
_computing_data_collection 'SMART-NT V5.0 (Bruker, 1998)'
_computing_data_reduction 'SMART-NT V5.0 (Bruker, 1998)'
_computing_molecular_graphics 'Bruker SHELXTL'
_computing_publication_material 'Bruker SHELXTL'
_computing_structure_refinement 'SHELXL-93 (Sheldrick, 1993)'
_computing_structure_solution 'SHELXS-97 (Sheldrick, 1997)'
_diffrn_ambient_temperature 120(2)
_diffrn_detector_area_resol_mean 8
_diffrn_measured_fraction_theta_full 0.998
_diffrn_measured_fraction_theta_max 0.998
_diffrn_measurement_device_type 'Bruker SMART CCD 6K area detector'
_diffrn_measurement_method \w-scans
_diffrn_radiation_monochromator graphite
_diffrn_radiation_source 'fine-focus sealed tube'
_diffrn_radiation_type MoK\a
_diffrn_radiation_wavelength 0.71073
_diffrn_reflns_av_R_equivalents 0.0546
_diffrn_reflns_av_sigmaI/netI 0.0541
_diffrn_reflns_limit_h_max 8
_diffrn_reflns_limit_h_min -8
_diffrn_reflns_limit_k_max 18
_diffrn_reflns_limit_k_min -18
_diffrn_reflns_limit_l_max 10
_diffrn_reflns_limit_l_min -10
_diffrn_reflns_number 9114
_diffrn_reflns_theta_full 23.27
_diffrn_reflns_theta_max 23.27
_diffrn_reflns_theta_min 2.39
_exptl_absorpt_coefficient_mu 1.015
_exptl_absorpt_correction_T_max 0.960
_exptl_absorpt_correction_T_min 0.856
_exptl_absorpt_correction_type multi-scan
_exptl_absorpt_process_details 'SADABS (G.M.Sheldrick, 1998)'
_exptl_crystal_colour fluorescent_orange
_exptl_crystal_density_diffrn 1.591
_exptl_crystal_density_meas ?
_exptl_crystal_density_method .
_exptl_crystal_description plate
_exptl_crystal_F_000 604
_exptl_crystal_size_max 0.15
_exptl_crystal_size_mid 0.1
_exptl_crystal_size_min 0.04
_refine_diff_density_max 0.754
_refine_diff_density_min -1.456
_refine_diff_density_rms 0.149
_refine_ls_extinction_method none
_refine_ls_goodness_of_fit_ref 1.087
_refine_ls_hydrogen_treatment refall
_refine_ls_matrix_type full
_refine_ls_number_parameters 177
_refine_ls_number_reflns 1735
_refine_ls_number_restraints 0
_refine_ls_restrained_S_all 1.087
_refine_ls_R_factor_all 0.0802
_refine_ls_R_factor_gt 0.0699
_refine_ls_shift/su_max 0.001
_refine_ls_shift/su_mean 0.000
_refine_ls_structure_factor_coef Fsqd
_refine_ls_weighting_details 'calc w=1/[\s^2^(Fo^2^)+(0.0943P)^2^+12.0173P] where P=(Fo^2^+2Fc^2^)/3'
_refine_ls_weighting_scheme calc
_refine_ls_wR_factor_gt 0.2024
_refine_ls_wR_factor_ref 0.2108
_reflns_number_gt 1494
_reflns_number_total 1735
_reflns_threshold_expression >2sigma(I)
_cod_data_source_file b206279h.txt
_cod_data_source_block NiL1
_cod_depositor_comments
;
The following automatic conversions were performed:
'_symmetry_cell_setting' value 'Monoclinic' changed to 'monoclinic'
according to '/home/saulius/struct/CIF-dictionaries/cif_core.dic'
dictionary named 'cif_core.dic' version 2.4.1 from 2010-06-29.

Automatic conversion script
Id: cif_fix_enum 1527 2010-12-29 10:47:43Z saulius 
;
_cod_original_sg_symbol_H-M P2(1)/c
_cod_database_code 7052483

loop_
_symmetry_equiv_pos_as_xyz
'x, y, z'
'-x, y+1/2, -z+1/2'
'-x, -y, -z'
'x, -y-1/2, z-1/2'

loop_
_atom_site_label
_atom_site_type_symbol
_atom_site_fract_x
_atom_site_fract_y
_atom_site_fract_z
_atom_site_U_iso_or_equiv
_atom_site_adp_type
_atom_site_occupancy
_atom_site_symmetry_multiplicity
_atom_site_calc_flag
_atom_site_refinement_flags
_atom_site_disorder_assembly
_atom_site_disorder_group
Ni1 Ni 0.5000 0.5000 0.5000 0.0293(5) Uani 1 2 d S . .
S1 S 0.3160(2) 0.45928(9) 0.74719(16) 0.0159(5) Uani 1 1 d . . .
O1 O 0.3518(7) 0.4380(3) 0.8919(5) 0.0206(11) Uani 1 1 d . . .
O2 O 0.1830(6) 0.4130(3) 0.6564(5) 0.0199(11) Uani 1 1 d . . .
N1 N 0.4023(7) 0.4057(3) 0.4086(5) 0.0142(12) Uani 1 1 d . . .
N2 N 0.5067(8) 0.4572(3) 0.6859(5) 0.0152(12) Uani 1 1 d . . .
C1 C 0.4107(9) 0.3319(4) 0.4572(7) 0.0191(15) Uani 1 1 d . . .
H1 H 0.4627 0.3231 0.5508 0.023 Uiso 1 1 calc R . .
C2 C 0.3469(10) 0.2688(4) 0.3767(7) 0.0207(16) Uani 1 1 d . . .
H2 H 0.3583 0.2172 0.4131 0.025 Uiso 1 1 calc R . .
C3 C 0.2654(10) 0.2820(4) 0.2411(7) 0.0225(16) Uani 1 1 d . . .
H3 H 0.2184 0.2394 0.1838 0.027 Uiso 1 1 calc R . .
C4 C 0.2534(9) 0.3579(4) 0.1902(7) 0.0178(15) Uani 1 1 d . . .
H4 H 0.1960 0.3683 0.0983 0.021 Uiso 1 1 calc R . .
C5 C 0.3270(8) 0.4185(4) 0.2763(7) 0.0139(14) Uani 1 1 d . . .
C6 C 0.6636(10) 0.4976(4) 0.7681(9) 0.0177(17) Uani 1 1 d . . .
H61 H 0.732(12) 0.480(5) 0.761(9) 0.021 Uiso 1 1 d . . .
H62 H 0.659(9) 0.495(4) 0.853(8) 0.003(16) Uiso 1 1 d . . .
C7 C 0.2388(9) 0.5576(3) 0.7374(6) 0.0137(14) Uani 1 1 d . . .
C8 C 0.1432(9) 0.5855(4) 0.6133(7) 0.0151(14) Uani 1 1 d . . .
H8 H 0.1033 0.5501 0.5398 0.018 Uiso 1 1 calc R . .
C9 C 0.1061(9) 0.6652(4) 0.5968(7) 0.0170(14) Uani 1 1 d . . .
H9 H 0.0388 0.6840 0.5125 0.020 Uiso 1 1 calc R . .
C10 C 0.1671(9) 0.7178(4) 0.7034(7) 0.0162(14) Uani 1 1 d . . .
C11 C 0.2567(9) 0.6883(4) 0.8281(7) 0.0172(15) Uani 1 1 d . . .
H11 H 0.2942 0.7233 0.9025 0.021 Uiso 1 1 calc R . .
C12 C 0.2927(9) 0.6089(4) 0.8463(7) 0.0171(14) Uani 1 1 d . . .
H12 H 0.3536 0.5897 0.9325 0.021 Uiso 1 1 calc R . .
C13 C 0.1379(10) 0.8059(4) 0.6829(7) 0.0204(15) Uani 1 1 d . . .
H13A H 0.2540 0.8304 0.6683 0.031 Uiso 1 1 calc R . .
H13B H 0.0979 0.8285 0.7650 0.031 Uiso 1 1 calc R . .
H13C H 0.0431 0.8152 0.6024 0.031 Uiso 1 1 calc R . .

loop_
_atom_site_aniso_label
_atom_site_aniso_U_11
_atom_site_aniso_U_22
_atom_site_aniso_U_33
_atom_site_aniso_U_23
_atom_site_aniso_U_13
_atom_site_aniso_U_12
Ni1 0.0399(9) 0.0207(8) 0.0266(9) -0.0005(5) 0.0035(6) -0.0016(6)
S1 0.0261(10) 0.0058(8) 0.0142(9) 0.0022(6) -0.0014(7) -0.0017(6)
O1 0.032(3) 0.012(2) 0.016(2) 0.0054(19) 0.000(2) -0.002(2)
O2 0.026(3) 0.009(2) 0.022(3) -0.0008(18) -0.003(2) -0.0048(19)
N1 0.019(3) 0.011(3) 0.013(3) 0.000(2) 0.002(2) -0.002(2)
N2 0.023(3) 0.007(3) 0.014(3) -0.002(2) -0.003(2) 0.000(2)
C1 0.022(4) 0.015(3) 0.020(4) 0.007(3) 0.003(3) 0.004(3)
C2 0.026(4) 0.009(3) 0.029(4) 0.005(3) 0.013(3) -0.001(3)
C3 0.022(4) 0.016(4) 0.032(4) -0.011(3) 0.012(3) -0.006(3)
C4 0.023(4) 0.016(3) 0.014(3) 0.000(3) 0.000(3) -0.002(3)
C5 0.014(3) 0.010(3) 0.019(4) -0.001(3) 0.007(3) -0.001(3)
C6 0.022(4) 0.012(4) 0.019(5) 0.002(3) 0.002(3) 0.002(3)
C7 0.023(4) 0.004(3) 0.014(3) 0.000(3) 0.004(3) -0.004(3)
C8 0.019(3) 0.011(3) 0.016(3) -0.003(3) 0.003(3) -0.003(3)
C9 0.018(3) 0.015(3) 0.018(3) 0.003(3) 0.004(3) 0.001(3)
C10 0.017(3) 0.008(3) 0.025(4) 0.002(3) 0.008(3) -0.002(3)
C11 0.023(4) 0.013(3) 0.016(3) -0.003(3) 0.004(3) -0.002(3)
C12 0.020(3) 0.017(3) 0.013(3) 0.003(3) 0.000(3) 0.002(3)
C13 0.026(4) 0.009(3) 0.027(4) 0.000(3) 0.004(3) 0.003(3)

loop_
_atom_type_symbol
_atom_type_description
_atom_type_scat_dispersion_real
_atom_type_scat_dispersion_imag
_atom_type_scat_source
C C 0.0033 0.0016 'International Tables Vol C Tables 4.2.6.8 and 6.1.1.4'
H H 0.0000 0.0000 'International Tables Vol C Tables 4.2.6.8 and 6.1.1.4'
N N 0.0061 0.0033 'International Tables Vol C Tables 4.2.6.8 and 6.1.1.4'
O O 0.0106 0.0060 'International Tables Vol C Tables 4.2.6.8 and 6.1.1.4'
S S 0.1246 0.1234 'International Tables Vol C Tables 4.2.6.8 and 6.1.1.4'
Ni Ni 0.3393 1.1124 'International Tables Vol C Tables 4.2.6.8 and 6.1.1.4'

loop_
_geom_angle_atom_site_label_1
_geom_angle_atom_site_label_2
_geom_angle_atom_site_label_3
_geom_angle
_geom_angle_site_symmetry_1
_geom_angle_site_symmetry_3
_geom_angle_publ_flag
N1 Ni1 N1 180.00(17) . 3_666 ?
N1 Ni1 N2 85.6(2) . 3_666 ?
N1 Ni1 N2 94.4(2) 3_666 3_666 ?
N1 Ni1 N2 94.4(2) . . ?
N1 Ni1 N2 85.6(2) 3_666 . ?
N2 Ni1 N2 180.0(3) 3_666 . ?
O2 S1 O1 117.8(3) . . ?
O2 S1 N2 107.4(3) . . ?
O1 S1 N2 109.2(3) . . ?
O2 S1 C7 107.8(3) . . ?
O1 S1 C7 107.3(3) . . ?
N2 S1 C7 106.9(3) . . ?
C1 N1 C5 118.9(5) . . ?
C1 N1 Ni1 128.6(5) . . ?
C5 N1 Ni1 112.4(4) . . ?
C6 N2 S1 115.9(5) . . ?
C6 N2 Ni1 103.8(4) . . ?
S1 N2 Ni1 116.5(3) . . ?
N1 C1 C2 122.5(6) . . ?
C1 C2 C3 118.8(6) . . ?
C4 C3 C2 119.3(6) . . ?
C3 C4 C5 118.6(6) . . ?
N1 C5 C4 121.8(6) . . ?
N1 C5 C6 113.8(6) . 3_666 ?
C4 C5 C6 124.3(6) . 3_666 ?
N2 C6 C5 110.8(6) . 3_666 ?
C12 C7 C8 120.2(6) . . ?
C12 C7 S1 120.3(5) . . ?
C8 C7 S1 119.0(5) . . ?
C7 C8 C9 119.9(6) . . ?
C8 C9 C10 120.5(6) . . ?
C11 C10 C9 118.5(6) . . ?
C11 C10 C13 120.7(6) . . ?
C9 C10 C13 120.8(6) . . ?
C12 C11 C10 121.5(6) . . ?
C11 C12 C7 119.3(6) . . ?

loop_
_geom_bond_atom_site_label_1
_geom_bond_atom_site_label_2
_geom_bond_distance
_geom_bond_site_symmetry_2
_geom_bond_publ_flag
Ni1 N1 1.924(5) . ?
Ni1 N1 1.924(5) 3_666 ?
Ni1 N2 1.960(5) 3_666 ?
Ni1 N2 1.960(5) . ?
S1 O2 1.447(5) . ?
S1 O1 1.450(5) . ?
S1 N2 1.608(6) . ?
S1 C7 1.768(6) . ?
N1 C1 1.345(8) . ?
N1 C5 1.346(8) . ?
N2 C6 1.468(9) . ?
C1 C2 1.372(10) . ?
C2 C3 1.388(10) . ?
C3 C4 1.386(10) . ?
C4 C5 1.390(9) . ?
C5 C6 1.501(10) 3_666 ?
C6 C5 1.501(10) 3_666 ?
C7 C12 1.389(9) . ?
C7 C8 1.390(9) . ?
C8 C9 1.391(9) . ?
C9 C10 1.397(9) . ?
C10 C11 1.390(9) . ?
C10 C13 1.526(9) . ?
C11 C12 1.386(9) . ?

loop_
_cod_changelog_entry_id
_cod_changelog_entry_author
_cod_changelog_entry_date
_cod_changelog_entry_text
1 'Vaitkus, Antanas' 2022-04-22T19:20:00+03:00 'Updated bibliographic information.'
